data_4028385
loop_
_publ_author_name
'Chitra R. Edwankar'
'Rahul V. Edwankar'
'Ojas A. Namjoshi'
'Xuebin Liao'
'James M. Cook'

_publ_section_title
;
 Stereospecific Approach to the Synthesis of Ring-A Oxygenated Sarpagine
 Indole Alkaloids. Total Synthesis of the Dimeric Indole Alkaloid
 P-(+)-Dispegatrine and Six Other Monomeric Indole Alkaloids
;
_journal_name_full 'Journal of Organic Chemistry'
_journal_page_first 6471
_journal_page_last 6487
_journal_paper_doi 10.1021/jo400469t
_journal_volume 78
_journal_year 2013
_chemical_absolute_configuration ad
_chemical_formula_moiety 'C27 H31 I N2 O5'
_chemical_formula_sum 'C27 H31 I N2 O5'
_chemical_formula_weight 590.44
_chemical_name_systematic
; 
 ? 
;
_space_group_IT_number 19
_symmetry_cell_setting orthorhombic
_symmetry_space_group_name_Hall 'P 2ac 2ab'
_symmetry_space_group_name_H-M 'P 21 21 21'
_atom_sites_solution_hydrogens geom
_atom_sites_solution_primary direct
_atom_sites_solution_secondary difmap
_audit_creation_method SHELXL-97
_cell_angle_alpha 90.00
_cell_angle_beta 90.00
_cell_angle_gamma 90.00
_cell_formula_units_Z 4
_cell_length_a 8.2247(4)
_cell_length_b 12.0571(6)
_cell_length_c 26.6490(10)
_cell_measurement_reflns_used 9975
_cell_measurement_temperature 100(2)
_cell_measurement_theta_max 29.06
_cell_measurement_theta_min 2.28
_cell_volume 2642.7(2)
_computing_cell_refinement 'Bruker APEX2 v2008.4-0 (Bruker, 2007)'
_computing_data_collection 'Bruker APEX2 v2008.4-0 (Bruker, 2007)'
_computing_data_reduction
;
Bruker SAINT v7.53A (Bruker, 2007), Bruker XPREP v2008/2 (Bruker, 2007)
;
_computing_molecular_graphics 'Bruker SHELXTL v6.12 (Bruker, 2000b)'
_computing_publication_material 'Bruker SHELXTL v6.12 (Bruker, 2000b)'
_computing_structure_refinement 'Bruker SHELXTL v6.12 (Bruker, 2000b)'
_computing_structure_solution 'Bruker SHELXTL v6.12 (Bruker, 2000b)'
_diffrn_ambient_temperature 100(2)
_diffrn_measured_fraction_theta_full 0.999
_diffrn_measured_fraction_theta_max 0.998
_diffrn_measurement_device_type 'Bruker SMART APEX II CCD'
_diffrn_measurement_method '\w scans'
_diffrn_radiation_monochromator graphite
_diffrn_radiation_source 'fine-focus sealed tube'
_diffrn_radiation_type MoK\a
_diffrn_radiation_wavelength 0.71073
_diffrn_reflns_av_R_equivalents 0.0296
_diffrn_reflns_av_sigmaI/netI 0.0312
_diffrn_reflns_limit_h_max 11
_diffrn_reflns_limit_h_min -10
_diffrn_reflns_limit_k_max 16
_diffrn_reflns_limit_k_min -16
_diffrn_reflns_limit_l_max 30
_diffrn_reflns_limit_l_min -36
_diffrn_reflns_number 25803
_diffrn_reflns_theta_full 25.00
_diffrn_reflns_theta_max 29.15
_diffrn_reflns_theta_min 1.53
_exptl_absorpt_coefficient_mu 1.250
_exptl_absorpt_correction_T_max 0.9344
_exptl_absorpt_correction_T_min 0.5278
_exptl_absorpt_correction_type multi-scan
_exptl_absorpt_process_details 'SADABS v2.10 (Bruker, 2000c)'
_exptl_crystal_colour colourless
_exptl_crystal_density_diffrn 1.484
_exptl_crystal_description irregular
_exptl_crystal_F_000 1200
_exptl_crystal_size_max 0.586
_exptl_crystal_size_mid 0.456
_exptl_crystal_size_min 0.055
_refine_diff_density_max 1.154
_refine_diff_density_min -0.932
_refine_diff_density_rms 0.086
_refine_ls_abs_structure_details 'Flack H D (1983), Acta Cryst. A39, 876-881'
_refine_ls_abs_structure_Flack 0.021(14)
_refine_ls_extinction_method none
_refine_ls_goodness_of_fit_ref 1.071
_refine_ls_hydrogen_treatment constr
_refine_ls_matrix_type full
_refine_ls_number_parameters 316
_refine_ls_number_reflns 7104
_refine_ls_number_restraints 0
_refine_ls_restrained_S_all 1.071
_refine_ls_R_factor_all 0.0315
_refine_ls_R_factor_gt 0.0301
_refine_ls_shift/su_max 0.002
_refine_ls_shift/su_mean 0.000
_refine_ls_structure_factor_coef Fsqd
_refine_ls_weighting_details 'calc w=1/[\s^2^(Fo^2^)+(0.0414P)^2^+1.2810P] where P=(Fo^2^+2Fc^2^)/3'
_refine_ls_weighting_scheme calc
_refine_ls_wR_factor_gt 0.0750
_refine_ls_wR_factor_ref 0.0756
_reflns_number_gt 6870
_reflns_number_total 7104
_reflns_threshold_expression I>2\s(I)
_cod_data_source_file jo400469t_si_003.cif
_cod_data_source_block cook87
_cod_database_code 4028385

loop_
_symmetry_equiv_pos_as_xyz
'x, y, z'
'x+1/2, -y+1/2, -z'
'-x, y+1/2, -z+1/2'
'-x+1/2, -y, z+1/2'

loop_
_atom_site_label
_atom_site_type_symbol
_atom_site_fract_x
_atom_site_fract_y
_atom_site_fract_z
_atom_site_U_iso_or_equiv
_atom_site_adp_type
_atom_site_occupancy
_atom_site_symmetry_multiplicity
_atom_site_calc_flag
_atom_site_refinement_flags
C1 C 0.0416(3) 0.94909(19) 0.92850(9) 0.0157(4) Uani 1 1 d .
H1A H 0.0054 1.0016 0.9027 0.019 Uiso 1 1 calc R
N2 N 0.1986(3) 0.90408(16) 0.91256(8) 0.0149(4) Uani 1 1 d .
C3 C 0.2822(3) 0.8506(2) 0.95497(10) 0.0167(5) Uani 1 1 d .
H3A H 0.2029 0.8007 0.9705 0.020 Uiso 1 1 calc R
C4 C 0.3367(3) 0.9318(2) 0.99617(9) 0.0175(4) Uani 1 1 d .
H4A H 0.3680 0.8913 1.0261 0.021 Uiso 1 1 calc R
H4B H 0.4295 0.9746 0.9848 0.021 Uiso 1 1 calc R
C5 C 0.1955(3) 1.00762(19) 1.00745(10) 0.0154(5) Uani 1 1 d .
C6 C 0.1654(3) 1.08370(19) 1.04822(10) 0.0167(5) Uani 1 1 d .
I7 I 0.48428(2) 1.062612(14) 1.107221(6) 0.02331(5) Uani 1 1 d .
C7 C 0.2471(3) 1.11851(19) 1.09141(10) 0.0175(5) Uani 1 1 d .
O8 O 0.2637(3) 1.22385(16) 1.16584(7) 0.0247(4) Uani 1 1 d .
C8A C 0.1837(4) 1.2915(2) 1.20225(11) 0.0269(6) Uani 1 1 d .
H8AA H 0.2568 1.3065 1.2295 0.040 Uiso 1 1 calc R
H8AB H 0.0896 1.2533 1.2147 0.040 Uiso 1 1 calc R
H8AC H 0.1509 1.3600 1.1870 0.040 Uiso 1 1 calc R
C8 C 0.1761(3) 1.1942(2) 1.12431(10) 0.0190(5) Uani 1 1 d .
C9 C 0.0212(4) 1.2376(2) 1.11380(10) 0.0235(5) Uani 1 1 d .
H9A H -0.0255 1.2878 1.1360 0.028 Uiso 1 1 calc R
C10 C -0.0636(3) 1.2069(2) 1.07096(11) 0.0215(5) Uani 1 1 d .
H10A H -0.1648 1.2372 1.0637 0.026 Uiso 1 1 calc R
C11 C 0.0084(4) 1.12912(18) 1.03918(9) 0.0195(5) Uani 1 1 d .
C12A C -0.2083(4) 1.1144(2) 0.97339(11) 0.0243(6) Uani 1 1 d .
H12A H -0.2239 1.0735 0.9428 0.036 Uiso 1 1 calc R
H12B H -0.2107 1.1924 0.9663 0.036 Uiso 1 1 calc R
H12C H -0.2935 1.0964 0.9966 0.036 Uiso 1 1 calc R
N12 N -0.0517(3) 1.08524(17) 0.99523(8) 0.0191(4) Uani 1 1 d .
C12 C 0.0614(3) 1.01239(19) 0.97683(9) 0.0160(5) Uani 1 1 d .
C13 C -0.0857(3) 0.8562(2) 0.93193(10) 0.0184(5) Uani 1 1 d .
H13A H -0.0486 0.8002 0.9554 0.022 Uiso 1 1 calc R
H13B H -0.1870 0.8865 0.9445 0.022 Uiso 1 1 calc R
C14 C -0.1150(3) 0.8031(2) 0.88103(10) 0.0216(5) Uani 1 1 d .
H14A H -0.0112 0.7860 0.8656 0.026 Uiso 1 1 calc R
H14B H -0.1733 0.7339 0.8857 0.026 Uiso 1 1 calc R
O15 O -0.2744(3) 0.96251(17) 0.85771(8) 0.0276(5) Uani 1 1 d .
C15 C -0.2109(3) 0.8767(2) 0.84638(11) 0.0200(5) Uani 1 1 d .
O16 O -0.2203(3) 0.83261(17) 0.80026(8) 0.0288(5) Uani 1 1 d .
C16 C -0.3026(5) 0.8994(3) 0.76326(12) 0.0339(7) Uani 1 1 d .
H16A H -0.3029 0.8612 0.7316 0.051 Uiso 1 1 calc R
H16B H -0.2471 0.9690 0.7597 0.051 Uiso 1 1 calc R
H16C H -0.4125 0.9125 0.7738 0.051 Uiso 1 1 calc R
C17 C 0.3019(3) 0.9892(2) 0.88861(11) 0.0184(5) Uani 1 1 d .
H17A H 0.4108 0.9601 0.8839 0.022 Uiso 1 1 calc R
H17B H 0.3090 1.0538 0.9102 0.022 Uiso 1 1 calc R
C18 C 0.2316(3) 1.0225(2) 0.83850(10) 0.0171(5) Uani 1 1 d .
C19 C 0.2292(4) 0.9474(2) 0.79869(10) 0.0246(5) Uani 1 1 d .
H19A H 0.2704 0.8763 0.8033 0.030 Uiso 1 1 calc R
C20 C 0.1662(4) 0.9773(3) 0.75241(11) 0.0293(6) Uani 1 1 d .
H20A H 0.1648 0.9262 0.7263 0.035 Uiso 1 1 calc R
C21 C 0.1048(4) 1.0842(2) 0.74493(11) 0.0287(6) Uani 1 1 d .
H21A H 0.0645 1.1052 0.7137 0.034 Uiso 1 1 calc R
C22 C 0.1049(4) 1.1581(2) 0.78442(11) 0.0255(6) Uani 1 1 d .
H22A H 0.0623 1.2288 0.7799 0.031 Uiso 1 1 calc R
C23 C 0.1677(3) 1.1284(2) 0.83073(11) 0.0195(5) Uani 1 1 d .
H23A H 0.1673 1.1794 0.8569 0.023 Uiso 1 1 calc R
O24 O 0.5540(2) 0.77480(17) 0.95378(8) 0.0228(4) Uani 1 1 d .
C24 C 0.4201(3) 0.7779(2) 0.93600(10) 0.0173(5) Uani 1 1 d .
O25 O 0.3713(2) 0.71382(16) 0.89785(8) 0.0267(4) Uani 1 1 d .
C25 C 0.4899(4) 0.6379(3) 0.87751(13) 0.0349(7) Uani 1 1 d .
H25A H 0.5375 0.5945 0.9044 0.042 Uiso 1 1 calc R
H25B H 0.5763 0.6792 0.8612 0.042 Uiso 1 1 calc R
C26 C 0.4118(5) 0.5645(4) 0.84133(17) 0.0567(12) Uani 1 1 d .
H26A H 0.4909 0.5141 0.8279 0.085 Uiso 1 1 calc R
H26B H 0.3659 0.6078 0.8146 0.085 Uiso 1 1 calc R
H26C H 0.3272 0.5233 0.8577 0.085 Uiso 1 1 calc R

loop_
_atom_site_aniso_label
_atom_site_aniso_U_11
_atom_site_aniso_U_22
_atom_site_aniso_U_33
_atom_site_aniso_U_23
_atom_site_aniso_U_13
_atom_site_aniso_U_12
C1 0.0125(10) 0.0144(10) 0.0201(11) 0.0008(8) -0.0006(8) 0.0010(9)
N2 0.0162(10) 0.0112(8) 0.0174(10) 0.0021(7) -0.0015(8) 0.0000(7)
C3 0.0176(12) 0.0134(10) 0.0190(12) 0.0001(9) -0.0016(10) 0.0030(9)
C4 0.0190(11) 0.0139(10) 0.0196(11) -0.0018(10) -0.0028(9) 0.0024(10)
C5 0.0174(12) 0.0115(10) 0.0173(12) 0.0002(9) 0.0003(9) 0.0009(8)
C6 0.0187(11) 0.0129(11) 0.0185(12) 0.0024(9) 0.0001(9) 0.0000(9)
I7 0.01841(7) 0.02912(8) 0.02239(8) -0.00527(7) -0.00340(6) 0.00426(6)
C7 0.0203(12) 0.0113(10) 0.0209(12) 0.0008(9) -0.0010(9) 0.0012(9)
O8 0.0317(11) 0.0220(9) 0.0205(10) -0.0071(8) -0.0005(8) 0.0024(8)
C8A 0.0351(16) 0.0201(12) 0.0254(14) -0.0094(11) 0.0036(12) -0.0025(11)
C8 0.0246(13) 0.0139(10) 0.0184(12) 0.0005(9) 0.0008(10) -0.0018(10)
C9 0.0283(13) 0.0171(10) 0.0250(13) -0.0027(9) 0.0022(12) 0.0058(10)
C10 0.0219(13) 0.0165(11) 0.0262(13) -0.0028(10) 0.0024(10) 0.0040(9)
C11 0.0225(13) 0.0138(9) 0.0221(11) -0.0009(8) 0.0011(11) 0.0005(10)
C12A 0.0230(14) 0.0235(13) 0.0262(14) -0.0016(11) -0.0042(11) 0.0088(11)
N12 0.0216(11) 0.0154(9) 0.0204(10) 0.0001(8) -0.0016(8) 0.0040(7)
C12 0.0193(12) 0.0116(10) 0.0171(11) 0.0016(8) 0.0008(9) 0.0003(9)
C13 0.0183(12) 0.0156(11) 0.0212(12) 0.0011(9) -0.0016(10) -0.0023(9)
C14 0.0215(12) 0.0150(11) 0.0282(14) -0.0021(10) -0.0030(10) -0.0026(9)
O15 0.0314(11) 0.0247(10) 0.0266(10) -0.0030(8) -0.0025(9) 0.0101(8)
C15 0.0186(12) 0.0146(11) 0.0269(14) -0.0029(10) -0.0033(11) -0.0040(9)
O16 0.0376(12) 0.0233(9) 0.0255(10) -0.0062(8) -0.0103(9) 0.0056(9)
C16 0.045(2) 0.0324(15) 0.0248(15) -0.0060(12) -0.0113(14) 0.0066(14)
C17 0.0187(11) 0.0149(10) 0.0217(13) 0.0004(10) -0.0020(11) -0.0021(8)
C18 0.0183(12) 0.0151(10) 0.0180(12) 0.0029(9) 0.0008(10) -0.0016(9)
C19 0.0360(15) 0.0163(11) 0.0216(13) 0.0010(10) 0.0004(11) 0.0044(12)
C20 0.0418(18) 0.0260(13) 0.0201(14) -0.0021(11) -0.0005(12) 0.0008(13)
C21 0.0370(17) 0.0258(15) 0.0232(14) 0.0079(11) -0.0051(12) 0.0008(12)
C22 0.0271(14) 0.0185(12) 0.0309(15) 0.0077(11) -0.0024(12) 0.0007(10)
C23 0.0197(12) 0.0147(11) 0.0242(13) 0.0006(10) 0.0013(10) 0.0001(9)
O24 0.0176(10) 0.0233(9) 0.0274(10) -0.0051(8) -0.0036(8) 0.0017(7)
C24 0.0196(12) 0.0126(10) 0.0197(12) -0.0002(9) -0.0004(10) 0.0015(9)
O25 0.0251(9) 0.0235(9) 0.0316(11) -0.0143(9) -0.0087(9) 0.0092(7)
C25 0.0273(15) 0.0329(14) 0.0445(16) -0.0179(12) -0.0105(14) 0.0151(13)
C26 0.051(2) 0.053(2) 0.066(3) -0.038(2) -0.019(2) 0.020(2)

loop_
_atom_type_symbol
_atom_type_description
_atom_type_scat_dispersion_real
_atom_type_scat_dispersion_imag
_atom_type_scat_source
C C 0.0033 0.0016 'International Tables Vol C Tables 4.2.6.8 and 6.1.1.4'
H H 0.0000 0.0000 'International Tables Vol C Tables 4.2.6.8 and 6.1.1.4'
N N 0.0061 0.0033 'International Tables Vol C Tables 4.2.6.8 and 6.1.1.4'
O O 0.0106 0.0060 'International Tables Vol C Tables 4.2.6.8 and 6.1.1.4'
I I -0.4742 1.8119 'International Tables Vol C Tables 4.2.6.8 and 6.1.1.4'

loop_
_geom_angle_atom_site_label_1
_geom_angle_atom_site_label_2
_geom_angle_atom_site_label_3
_geom_angle
N2 C1 C12 109.9(2)
N2 C1 C13 110.39(19)
C12 C1 C13 113.1(2)
N2 C1 H1A 107.7
C12 C1 H1A 107.7
C13 C1 H1A 107.7
C1 N2 C3 110.6(2)
C1 N2 C17 112.02(19)
C3 N2 C17 111.6(2)
N2 C3 C24 110.2(2)
N2 C3 C4 113.9(2)
C24 C3 C4 112.8(2)
N2 C3 H3A 106.4
C24 C3 H3A 106.4
C4 C3 H3A 106.4
C5 C4 C3 107.7(2)
C5 C4 H4A 110.2
C3 C4 H4A 110.2
C5 C4 H4B 110.2
C3 C4 H4B 110.2
H4A C4 H4B 108.5
C12 C5 C6 106.4(2)
C12 C5 C4 121.7(2)
C6 C5 C4 131.9(2)
C7 C6 C11 117.4(2)
C7 C6 C5 136.8(2)
C11 C6 C5 105.8(2)
C8 C7 C6 120.9(3)
C8 C7 I7 118.1(2)
C6 C7 I7 120.92(19)
C8 O8 C8A 117.1(2)
O8 C8A H8AA 109.5
O8 C8A H8AB 109.5
H8AA C8A H8AB 109.5
O8 C8A H8AC 109.5
H8AA C8A H8AC 109.5
H8AB C8A H8AC 109.5
O8 C8 C7 117.4(2)
O8 C8 C9 122.8(2)
C7 C8 C9 119.8(2)
C10 C9 C8 121.4(2)
C10 C9 H9A 119.3
C8 C9 H9A 119.3
C9 C10 C11 117.7(3)
C9 C10 H10A 121.1
C11 C10 H10A 121.1
N12 C11 C10 128.5(3)
N12 C11 C6 108.8(2)
C10 C11 C6 122.7(2)
N12 C12A H12A 109.5
N12 C12A H12B 109.5
H12A C12A H12B 109.5
N12 C12A H12C 109.5
H12A C12A H12C 109.5
H12B C12A H12C 109.5
C12 N12 C11 107.8(2)
C12 N12 C12A 127.7(2)
C11 N12 C12A 124.4(2)
N12 C12 C5 111.1(2)
N12 C12 C1 123.9(2)
C5 C12 C1 125.0(2)
C14 C13 C1 111.3(2)
C14 C13 H13A 109.4
C1 C13 H13A 109.4
C14 C13 H13B 109.4
C1 C13 H13B 109.4
H13A C13 H13B 108.0
C15 C14 C13 112.5(2)
C15 C14 H14A 109.1
C13 C14 H14A 109.1
C15 C14 H14B 109.1
C13 C14 H14B 109.1
H14A C14 H14B 107.8
O15 C15 O16 123.2(3)
O15 C15 C14 125.7(3)
O16 C15 C14 111.0(2)
C15 O16 C16 115.6(2)
O16 C16 H16A 109.5
O16 C16 H16B 109.5
H16A C16 H16B 109.5
O16 C16 H16C 109.5
H16A C16 H16C 109.5
H16B C16 H16C 109.5
N2 C17 C18 110.3(2)
N2 C17 H17A 109.6
C18 C17 H17A 109.6
N2 C17 H17B 109.6
C18 C17 H17B 109.6
H17A C17 H17B 108.1
C23 C18 C19 118.4(2)
C23 C18 C17 121.2(2)
C19 C18 C17 120.3(2)
C20 C19 C18 120.9(3)
C20 C19 H19A 119.6
C18 C19 H19A 119.6
C19 C20 C21 120.1(3)
C19 C20 H20A 120.0
C21 C20 H20A 120.0
C22 C21 C20 119.1(3)
C22 C21 H21A 120.4
C20 C21 H21A 120.4
C21 C22 C23 120.9(3)
C21 C22 H22A 119.6
C23 C22 H22A 119.6
C22 C23 C18 120.6(3)
C22 C23 H23A 119.7
C18 C23 H23A 119.7
O24 C24 O25 123.9(2)
O24 C24 C3 124.8(2)
O25 C24 C3 111.2(2)
C24 O25 C25 116.7(2)
O25 C25 C26 109.6(3)
O25 C25 H25A 109.8
C26 C25 H25A 109.8
O25 C25 H25B 109.8
C26 C25 H25B 109.8
H25A C25 H25B 108.2
C25 C26 H26A 109.5
C25 C26 H26B 109.5
H26A C26 H26B 109.5
C25 C26 H26C 109.5
H26A C26 H26C 109.5
H26B C26 H26C 109.5

loop_
_geom_bond_atom_site_label_1
_geom_bond_atom_site_label_2
_geom_bond_distance
C1 N2 1.463(3)
C1 C12 1.506(3)
C1 C13 1.536(3)
C1 H1A 0.9800
N2 C3 1.472(3)
N2 C17 1.477(3)
C3 C24 1.520(3)
C3 C4 1.538(3)
C3 H3A 0.9800
C4 C5 1.508(3)
C4 H4A 0.9700
C4 H4B 0.9700
C5 C12 1.373(4)
C5 C6 1.443(3)
C6 C7 1.397(4)
C6 C11 1.423(4)
I7 C7 2.107(3)
C7 C8 1.394(4)
O8 C8 1.368(3)
O8 C8A 1.428(3)
C8A H8AA 0.9600
C8A H8AB 0.9600
C8A H8AC 0.9600
C8 C9 1.406(4)
C9 C10 1.388(4)
C9 H9A 0.9300
C10 C11 1.396(3)
C10 H10A 0.9300
C11 N12 1.377(3)
C12A N12 1.456(3)
C12A H12A 0.9600
C12A H12B 0.9600
C12A H12C 0.9600
N12 C12 1.371(3)
C13 C14 1.519(4)
C13 H13A 0.9700
C13 H13B 0.9700
C14 C15 1.504(4)
C14 H14A 0.9700
C14 H14B 0.9700
O15 C15 1.198(3)
C15 O16 1.341(3)
O16 C16 1.442(4)
C16 H16A 0.9600
C16 H16B 0.9600
C16 H16C 0.9600
C17 C18 1.510(4)
C17 H17A 0.9700
C17 H17B 0.9700
C18 C23 1.396(4)
C18 C19 1.395(4)
C19 C20 1.385(4)
C19 H19A 0.9300
C20 C21 1.399(4)
C20 H20A 0.9300
C21 C22 1.379(4)
C21 H21A 0.9300
C22 C23 1.385(4)
C22 H22A 0.9300
C23 H23A 0.9300
O24 C24 1.199(3)
C24 O25 1.338(3)
O25 C25 1.443(3)
C25 C26 1.458(5)
C25 H25A 0.9700
C25 H25B 0.9700
C26 H26A 0.9600
C26 H26B 0.9600
C26 H26C 0.9600

loop_
_geom_torsion_atom_site_label_1
_geom_torsion_atom_site_label_2
_geom_torsion_atom_site_label_3
_geom_torsion_atom_site_label_4
_geom_torsion
C12 C1 N2 C3 46.6(3)
C13 C1 N2 C3 -78.9(2)
C12 C1 N2 C17 -78.6(3)
C13 C1 N2 C17 156.0(2)
C1 N2 C3 C24 164.6(2)
C17 N2 C3 C24 -70.0(3)
C1 N2 C3 C4 -67.4(3)
C17 N2 C3 C4 58.0(3)
N2 C3 C4 C5 46.9(3)
C24 C3 C4 C5 173.5(2)
C3 C4 C5 C12 -12.5(3)
C3 C4 C5 C6 166.3(3)
C12 C5 C6 C7 179.5(3)
C4 C5 C6 C7 0.6(5)
C12 C5 C6 C11 0.9(3)
C4 C5 C6 C11 -178.1(3)
C11 C6 C7 C8 0.4(4)
C5 C6 C7 C8 -178.1(3)
C11 C6 C7 I7 -177.29(17)
C5 C6 C7 I7 4.2(4)
C8A O8 C8 C7 -173.1(2)
C8A O8 C8 C9 7.5(4)
C6 C7 C8 O8 179.8(2)
I7 C7 C8 O8 -2.4(3)
C6 C7 C8 C9 -0.8(4)
I7 C7 C8 C9 176.95(19)
O8 C8 C9 C10 179.1(2)
C7 C8 C9 C10 -0.3(4)
C8 C9 C10 C11 1.7(4)
C9 C10 C11 N12 179.3(2)
C9 C10 C11 C6 -2.1(4)
C7 C6 C11 N12 179.9(2)
C5 C6 C11 N12 -1.1(3)
C7 C6 C11 C10 1.1(4)
C5 C6 C11 C10 -180.0(2)
C10 C11 N12 C12 179.7(3)
C6 C11 N12 C12 0.9(3)
C10 C11 N12 C12A 0.2(4)
C6 C11 N12 C12A -178.6(2)
C11 N12 C12 C5 -0.4(3)
C12A N12 C12 C5 179.1(2)
C11 N12 C12 C1 -178.7(2)
C12A N12 C12 C1 0.8(4)
C6 C5 C12 N12 -0.3(3)
C4 C5 C12 N12 178.8(2)
C6 C5 C12 C1 178.0(2)
C4 C5 C12 C1 -3.0(4)
N2 C1 C12 N12 164.1(2)
C13 C1 C12 N12 -72.0(3)
N2 C1 C12 C5 -14.0(3)
C13 C1 C12 C5 109.9(3)
N2 C1 C13 C14 -62.6(3)
C12 C1 C13 C14 173.7(2)
C1 C13 C14 C15 -73.3(3)
C13 C14 C15 O15 -7.8(4)
C13 C14 C15 O16 173.6(2)
O15 C15 O16 C16 4.4(4)
C14 C15 O16 C16 -176.9(3)
C1 N2 C17 C18 -69.1(3)
C3 N2 C17 C18 166.3(2)
N2 C17 C18 C23 112.2(3)
N2 C17 C18 C19 -67.8(3)
C23 C18 C19 C20 0.5(4)
C17 C18 C19 C20 -179.4(3)
C18 C19 C20 C21 0.4(5)
C19 C20 C21 C22 -1.3(5)
C20 C21 C22 C23 1.3(5)
C21 C22 C23 C18 -0.3(4)
C19 C18 C23 C22 -0.6(4)
C17 C18 C23 C22 179.4(3)
N2 C3 C24 O24 135.4(3)
C4 C3 C24 O24 6.8(4)
N2 C3 C24 O25 -47.1(3)
C4 C3 C24 O25 -175.7(2)
O24 C24 O25 C25 -0.4(4)
C3 C24 O25 C25 -178.0(2)
C24 O25 C25 C26 172.3(3)
